data_4003406
loop_
_publ_author_name
'Chen, Yi-Kuang'
'Kuo, Hsin-Hung'
'Luo, Dian'
'Lai, Yi-Ning'
'Li, Wei-Cheng'
'Chang, Chih-Hao'
'Escudero, Daniel'
'Jen, Alex K.-Y.'
'Hsu, Ling-Yang'
'Chi, Yun'

_publ_section_title
;
 Phenyl- and Pyrazolyl-Functionalized Pyrimidine: Versatile Chromophore of
 Bis-Tridentate Ir(III) Phosphors for Organic Light-Emitting Diodes
;
_journal_issue 17
_journal_name_full 'Chemistry of Materials'
_journal_page_first 6453
_journal_paper_doi 10.1021/acs.chemmater.8b04278
_journal_volume 31
_journal_year 2018
_chemical_formula_sum 'C36 H35 F4 Ir N8'
_chemical_formula_weight 847.92
_space_group_crystal_system monoclinic
_space_group_IT_number 14
_space_group_name_Hall '-P 2yn'
_space_group_name_H-M_alt 'P 1 21/n 1'
_atom_sites_solution_hydrogens geom
_audit_creation_method SHELXL-2014/7
_cell_angle_alpha 90
_cell_angle_beta 109.5160(8)
_cell_angle_gamma 90
_cell_formula_units_Z 4
_cell_length_a 12.3992(4)
_cell_length_b 17.0920(5)
_cell_length_c 17.1949(5)
_cell_measurement_reflns_used 9861
_cell_measurement_temperature 150(2)
_cell_measurement_theta_max 27.50
_cell_measurement_theta_min 2.38
_cell_volume 3434.71(18)
_computing_cell_refinement 'Bruker SAINT'
_computing_data_collection 'Bruker APEX3'
_computing_data_reduction 'Bruker SAINT'
_computing_molecular_graphics 'Bruker SHELXTL'
_computing_publication_material 'Bruker SHELXTL'
_computing_structure_refinement 'SHELXL-2014/7 (Sheldrick, 2014)'
_computing_structure_solution 'SHELXS-97 (Sheldrick 2008)'
_diffrn_ambient_temperature 150(2)
_diffrn_measured_fraction_theta_full 0.999
_diffrn_measured_fraction_theta_max 0.998
_diffrn_measurement_device_type 'Bruker D8 VENTURE'
_diffrn_measurement_method '\f and \w scans'
_diffrn_radiation_type MoK\a
_diffrn_radiation_wavelength 0.71073
_diffrn_reflns_av_R_equivalents 0.0314
_diffrn_reflns_av_unetI/netI 0.0273
_diffrn_reflns_Laue_measured_fraction_full 0.999
_diffrn_reflns_Laue_measured_fraction_max 0.998
_diffrn_reflns_limit_h_max 16
_diffrn_reflns_limit_h_min -16
_diffrn_reflns_limit_k_max 22
_diffrn_reflns_limit_k_min -22
_diffrn_reflns_limit_l_max 22
_diffrn_reflns_limit_l_min -22
_diffrn_reflns_number 27121
_diffrn_reflns_point_group_measured_fraction_full 0.999
_diffrn_reflns_point_group_measured_fraction_max 0.998
_diffrn_reflns_theta_full 25.242
_diffrn_reflns_theta_max 27.500
_diffrn_reflns_theta_min 2.466
_exptl_absorpt_coefficient_mu 3.948
_exptl_absorpt_correction_T_max 0.7456
_exptl_absorpt_correction_T_min 0.6321
_exptl_absorpt_correction_type multi-scan
_exptl_absorpt_process_details 'SADABS (Bruker, 2016)'
_exptl_crystal_colour light-yellow
_exptl_crystal_density_diffrn 1.640
_exptl_crystal_description block
_exptl_crystal_F_000 1680
_exptl_crystal_size_max 0.154
_exptl_crystal_size_mid 0.141
_exptl_crystal_size_min 0.075
_refine_diff_density_max 0.862
_refine_diff_density_min -0.597
_refine_diff_density_rms 0.092
_refine_ls_extinction_method none
_refine_ls_goodness_of_fit_ref 1.082
_refine_ls_hydrogen_treatment constr
_refine_ls_matrix_type full
_refine_ls_number_parameters 471
_refine_ls_number_reflns 7879
_refine_ls_number_restraints 34
_refine_ls_restrained_S_all 1.129
_refine_ls_R_factor_all 0.0318
_refine_ls_R_factor_gt 0.0243
_refine_ls_shift/su_max 0.008
_refine_ls_shift/su_mean 0.000
_refine_ls_structure_factor_coef Fsqd
_refine_ls_weighting_details 'w=1/[\s^2^(Fo^2^)+(0.0155P)^2^+5.1044P] where P=(Fo^2^+2Fc^2^)/3'
_refine_ls_weighting_scheme calc
_refine_ls_wR_factor_gt 0.0504
_refine_ls_wR_factor_ref 0.0542
_reflns_Friedel_coverage 0.000
_reflns_number_gt 6820
_reflns_number_total 7879
_reflns_threshold_expression 'I > 2\s(I)'
_cod_data_source_file cm8b04278_si_003.cif
_cod_data_source_block ic18986
_cod_original_sg_symbol_H-M 'P 21/n'
_cod_database_code 4003406
_shelx_shelxl_version_number 2014/7
_shelx_space_group_comment
; 
The symmetry employed for this shelxl refinement is uniquely defined 
by the following loop, which should always be used as a source of 
symmetry information in preference to the above space-group names. 
They are only intended as comments. 
;
_shelx_estimated_absorpt_t_min 0.582
_shelx_estimated_absorpt_t_max 0.756

loop_
_space_group_symop_operation_xyz
'x, y, z'
'-x+1/2, y+1/2, -z+1/2'
'-x, -y, -z'
'x-1/2, -y-1/2, z-1/2'

loop_
_atom_site_label
_atom_site_type_symbol
_atom_site_fract_x
_atom_site_fract_y
_atom_site_fract_z
_atom_site_U_iso_or_equiv
_atom_site_adp_type
_atom_site_occupancy
_atom_site_site_symmetry_order
_atom_site_calc_flag
_atom_site_refinement_flags_posn
_atom_site_refinement_flags_adp
_atom_site_refinement_flags_occupancy
_atom_site_disorder_assembly
_atom_site_disorder_group
Ir Ir 0.57503(2) 0.74404(2) 1.01070(2) 0.01702(4) Uani 1 1 d . . . . .
N1 N 0.7456(2) 0.71936(14) 1.06522(14) 0.0192(5) Uani 1 1 d . . . . .
N2 N 0.9109(2) 0.65589(14) 1.05735(14) 0.0205(5) Uani 1 1 d . . . . .
N3 N 0.6180(2) 0.68234(13) 0.91716(14) 0.0191(5) Uani 1 1 d . . . . .
N4 N 0.5620(2) 0.65896(14) 0.83977(15) 0.0228(5) Uani 1 1 d . . . . .
N5 N 0.6488(2) 0.91083(14) 0.96002(15) 0.0232(5) Uani 1 1 d . . . . .
N6 N 0.4688(2) 0.88657(13) 0.92629(15) 0.0205(5) Uani 1 1 d . . . . .
N7 N 0.3818(2) 0.64934(13) 1.01492(15) 0.0197(5) Uani 1 1 d . . . . .
N8 N 0.5269(2) 0.57826(14) 1.08089(15) 0.0242(5) Uani 1 1 d . . . . .
C1 C 0.6054(3) 0.79399(16) 1.12259(17) 0.0207(6) Uani 1 1 d . . . . .
C2 C 0.5304(3) 0.83495(17) 1.15310(19) 0.0245(6) Uani 1 1 d . . . . .
H2 H 0.4515 0.8387 1.1212 0.029 Uiso 1 1 calc R U . . .
C3 C 0.5714(3) 0.86971(18) 1.2294(2) 0.0286(7) Uani 1 1 d . . . . .
C4 C 0.6844(3) 0.86692(18) 1.2799(2) 0.0293(7) Uani 1 1 d . . . . .
H4 H 0.7093 0.8932 1.3316 0.035 Uiso 1 1 calc R U . . .
C5 C 0.7599(3) 0.82473(18) 1.25290(19) 0.0268(7) Uani 1 1 d . . . . .
H5 H 0.8378 0.8204 1.2869 0.032 Uiso 1 1 calc R U . . .
C6 C 0.7222(3) 0.78824(16) 1.17558(17) 0.0209(6) Uani 1 1 d . . . . .
C7 C 0.7986(2) 0.74266(16) 1.14385(17) 0.0195(6) Uani 1 1 d . . . . .
C8 C 0.9116(2) 0.71997(17) 1.18211(18) 0.0219(6) Uani 1 1 d . . . . .
H8 H 0.9517 0.7342 1.2377 0.026 Uiso 1 1 calc R U . . .
C9 C 0.9646(2) 0.67592(16) 1.13732(18) 0.0207(6) Uani 1 1 d . . . . .
C10 C 0.8030(2) 0.67842(16) 1.02433(17) 0.0191(6) Uani 1 1 d . . . . .
C11 C 0.7305(2) 0.65943(16) 0.94019(17) 0.0204(6) Uani 1 1 d . . . . .
C12 C 0.7483(3) 0.62002(17) 0.87500(18) 0.0248(6) Uani 1 1 d . . . . .
H12 H 0.8170 0.5975 0.8723 0.030 Uiso 1 1 calc R U . . .
C13 C 0.6410(3) 0.62151(17) 0.81470(18) 0.0258(7) Uani 1 1 d . . . . .
C14 C 0.6049(3) 0.58562(18) 0.7315(2) 0.0401(9) Uani 1 1 d D . . . .
C15 C 1.0877(3) 0.64574(18) 1.17396(19) 0.0261(7) Uani 1 1 d . . . . .
C16 C 1.1627(3) 0.6955(3) 1.1373(3) 0.0608(13) Uani 1 1 d . . . . .
H16A H 1.2410 0.6748 1.1560 0.091 Uiso 1 1 calc R U . . .
H16B H 1.1636 0.7498 1.1557 0.091 Uiso 1 1 calc R U . . .
H16C H 1.1314 0.6934 1.0770 0.091 Uiso 1 1 calc R U . . .
C17 C 1.1351(3) 0.6548(3) 1.2669(2) 0.0438(10) Uani 1 1 d . . . . .
H17A H 1.0834 0.6295 1.2916 0.066 Uiso 1 1 calc R U . . .
H17B H 1.1419 0.7105 1.2811 0.066 Uiso 1 1 calc R U . . .
H17C H 1.2107 0.6301 1.2880 0.066 Uiso 1 1 calc R U . . .
C18 C 1.0935(4) 0.5615(2) 1.1491(3) 0.0661(13) Uani 1 1 d . U . . .
H18A H 1.1732 0.5438 1.1691 0.099 Uiso 1 1 calc R U . . .
H18B H 1.0632 0.5572 1.0889 0.099 Uiso 1 1 calc R U . . .
H18C H 1.0478 0.5289 1.1733 0.099 Uiso 1 1 calc R U . . .
C19 C 0.5753(2) 0.85391(16) 0.96272(17) 0.0190(6) Uani 1 1 d . . . . .
C20 C 0.5907(3) 0.97722(18) 0.9222(2) 0.0301(7) Uani 1 1 d . . . . .
H20 H 0.6242 1.0247 0.9129 0.036 Uiso 1 1 calc R U . . .
C21 C 0.4785(3) 0.96232(17) 0.9013(2) 0.0273(7) Uani 1 1 d . . . . .
H21 H 0.4175 0.9970 0.8744 0.033 Uiso 1 1 calc R U . . .
C22 C 0.3729(2) 0.84040(16) 0.92603(17) 0.0199(6) Uani 1 1 d . . . . .
C23 C 0.2585(3) 0.86108(17) 0.89661(18) 0.0236(6) Uani 1 1 d . . . . .
H23 H 0.2355 0.9104 0.8710 0.028 Uiso 1 1 calc R U . . .
C24 C 0.1767(2) 0.80769(17) 0.90532(18) 0.0226(6) Uani 1 1 d . . . . .
C25 C 0.2127(2) 0.73596(17) 0.94389(17) 0.0217(6) Uani 1 1 d . . . . .
H25 H 0.1585 0.6996 0.9504 0.026 Uiso 1 1 calc R U . . .
C26 C 0.3286(2) 0.71828(16) 0.97261(17) 0.0199(6) Uani 1 1 d . . . . .
C27 C 0.4102(2) 0.76938(16) 0.96411(17) 0.0189(6) Uani 1 1 d . . . . .
C28 C 0.4993(3) 0.64747(16) 1.04111(17) 0.0206(6) Uani 1 1 d . . . . .
C29 C 0.3384(3) 0.58178(17) 1.03777(19) 0.0258(7) Uani 1 1 d . . . . .
H29 H 0.2600 0.5692 1.0267 0.031 Uiso 1 1 calc R U . . .
C30 C 0.4295(3) 0.53758(18) 1.0788(2) 0.0291(7) Uani 1 1 d . . . . .
H30 H 0.4274 0.4875 1.1021 0.035 Uiso 1 1 calc R U . . .
C31 C 0.7723(3) 0.9026(2) 0.9921(2) 0.0350(8) Uani 1 1 d . . . . .
H31A H 0.7977 0.8995 1.0525 0.053 Uiso 1 1 calc R U . . .
H31B H 0.8079 0.9480 0.9756 0.053 Uiso 1 1 calc R U . . .
H31C H 0.7947 0.8548 0.9700 0.053 Uiso 1 1 calc R U . . .
C32 C 0.0497(3) 0.83052(18) 0.8720(2) 0.0263(7) Uani 1 1 d . . . . .
C33 C 0.0311(3) 0.9021(2) 0.9201(2) 0.0329(8) Uani 1 1 d . . . . .
H33A H 0.0525 0.8889 0.9788 0.049 Uiso 1 1 calc R U . . .
H33B H -0.0497 0.9174 0.8991 0.049 Uiso 1 1 calc R U . . .
H33C H 0.0785 0.9455 0.9131 0.049 Uiso 1 1 calc R U . . .
C34 C 0.0162(3) 0.8507(2) 0.7800(2) 0.0347(8) Uani 1 1 d . . . . .
H34A H 0.0622 0.8950 0.7730 0.052 Uiso 1 1 calc R U . . .
H34B H -0.0651 0.8646 0.7585 0.052 Uiso 1 1 calc R U . . .
H34C H 0.0301 0.8053 0.7499 0.052 Uiso 1 1 calc R U . . .
C35 C -0.0289(3) 0.7644(2) 0.8807(3) 0.0402(9) Uani 1 1 d . . . . .
H35A H -0.0179 0.7183 0.8502 0.060 Uiso 1 1 calc R U . . .
H35B H -0.1088 0.7815 0.8582 0.060 Uiso 1 1 calc R U . . .
H35C H -0.0104 0.7509 0.9391 0.060 Uiso 1 1 calc R U . . .
C36 C 0.6436(3) 0.55209(19) 1.1238(2) 0.0336(8) Uani 1 1 d . . . . .
H36A H 0.6857 0.5493 1.0847 0.050 Uiso 1 1 calc R U . . .
H36B H 0.6420 0.5002 1.1476 0.050 Uiso 1 1 calc R U . . .
H36C H 0.6817 0.5892 1.1679 0.050 Uiso 1 1 calc R U . . .
F1 F 0.49577(18) 0.90939(12) 1.25694(12) 0.0440(5) Uani 1 1 d . . . . .
F2 F 0.5963(7) 0.5087(3) 0.7355(4) 0.0534(13) Uani 0.389(2) 1 d D U P A 2
F3 F 0.5243(5) 0.6196(5) 0.6736(4) 0.0404(14) Uani 0.389(2) 1 d D U P A 2
F4 F 0.7014(5) 0.5861(4) 0.7018(3) 0.0448(11) Uani 0.389(2) 1 d D U P A 2
F2' F 0.5002(6) 0.5424(4) 0.7212(4) 0.0534(13) Uani 0.380(3) 1 d D . P A 3
F3' F 0.5662(7) 0.6346(4) 0.6702(4) 0.0404(14) Uani 0.380(3) 1 d D . P A 3
F4' F 0.6709(6) 0.5358(5) 0.7172(4) 0.0448(11) Uani 0.380(3) 1 d D . P A 3
F2" F 0.6506(12) 0.5165(6) 0.7327(9) 0.0534(13) Uani 0.231(3) 1 d D . P A 1
F3" F 0.4902(6) 0.5737(7) 0.6989(6) 0.0404(14) Uani 0.231(3) 1 d D . P A 1
F4" F 0.6247(10) 0.6338(5) 0.6763(5) 0.0448(11) Uani 0.231(3) 1 d D . P A 1

loop_
_atom_site_aniso_label
_atom_site_aniso_U_11
_atom_site_aniso_U_22
_atom_site_aniso_U_33
_atom_site_aniso_U_23
_atom_site_aniso_U_13
_atom_site_aniso_U_12
Ir 0.01481(6) 0.01799(6) 0.01612(6) 0.00211(4) 0.00231(4) 0.00151(4)
N1 0.0156(12) 0.0224(12) 0.0167(12) -0.0002(9) 0.0016(9) 0.0017(9)
N2 0.0200(13) 0.0222(12) 0.0176(12) 0.0001(10) 0.0040(10) 0.0032(9)
N3 0.0214(12) 0.0195(12) 0.0129(11) 0.0003(9) 0.0009(10) -0.0017(9)
N4 0.0255(14) 0.0198(12) 0.0164(12) 0.0013(10) -0.0017(10) -0.0012(10)
N5 0.0225(13) 0.0239(13) 0.0243(13) -0.0001(10) 0.0091(11) -0.0031(10)
N6 0.0211(13) 0.0184(12) 0.0224(13) 0.0031(10) 0.0079(10) -0.0010(9)
N7 0.0209(13) 0.0177(12) 0.0203(12) 0.0035(9) 0.0065(10) -0.0004(9)
N8 0.0302(14) 0.0192(12) 0.0222(13) 0.0062(10) 0.0072(11) 0.0059(10)
C1 0.0242(15) 0.0199(14) 0.0177(14) 0.0028(11) 0.0066(12) 0.0018(11)
C2 0.0249(16) 0.0226(15) 0.0252(16) 0.0046(12) 0.0074(13) 0.0051(12)
C3 0.0372(19) 0.0253(16) 0.0274(17) 0.0013(13) 0.0165(15) 0.0088(13)
C4 0.0387(19) 0.0269(16) 0.0227(16) -0.0043(13) 0.0107(14) 0.0013(14)
C5 0.0286(17) 0.0283(16) 0.0209(15) -0.0019(12) 0.0049(13) 0.0009(13)
C6 0.0225(15) 0.0217(14) 0.0179(14) 0.0026(11) 0.0059(12) 0.0016(11)
C7 0.0187(14) 0.0198(14) 0.0177(13) 0.0004(11) 0.0031(11) -0.0009(11)
C8 0.0210(15) 0.0248(14) 0.0152(13) -0.0006(11) -0.0003(11) 0.0005(11)
C9 0.0177(14) 0.0210(14) 0.0204(14) 0.0048(11) 0.0022(12) 0.0015(11)
C10 0.0202(15) 0.0185(13) 0.0174(14) 0.0011(11) 0.0047(12) 0.0000(11)
C11 0.0210(15) 0.0193(14) 0.0172(14) 0.0018(11) 0.0016(12) 0.0010(11)
C12 0.0314(17) 0.0212(14) 0.0203(15) -0.0022(12) 0.0069(13) 0.0041(12)
C13 0.0382(19) 0.0179(14) 0.0165(15) -0.0001(11) 0.0029(13) 0.0011(12)
C14 0.063(3) 0.0264(17) 0.0233(17) -0.0047(14) 0.0040(17) 0.0017(17)
C15 0.0211(16) 0.0302(16) 0.0209(15) 0.0008(12) -0.0011(13) 0.0090(12)
C16 0.023(2) 0.105(4) 0.054(3) 0.032(3) 0.0134(19) 0.016(2)
C17 0.0242(18) 0.076(3) 0.0257(18) 0.0043(18) 0.0004(15) 0.0169(18)
C18 0.054(2) 0.042(2) 0.076(3) -0.009(2) -0.012(2) 0.0211(18)
C19 0.0208(15) 0.0212(14) 0.0152(14) 0.0009(11) 0.0062(12) -0.0011(11)
C20 0.0365(19) 0.0217(15) 0.0359(19) 0.0052(13) 0.0171(15) -0.0041(13)
C21 0.0304(18) 0.0189(14) 0.0339(18) 0.0068(13) 0.0127(14) 0.0022(12)
C22 0.0201(15) 0.0212(14) 0.0188(14) 0.0021(11) 0.0069(12) -0.0010(11)
C23 0.0227(15) 0.0219(14) 0.0250(16) 0.0063(12) 0.0064(13) 0.0041(12)
C24 0.0178(15) 0.0264(15) 0.0209(15) 0.0029(12) 0.0030(12) 0.0046(11)
C25 0.0190(14) 0.0244(15) 0.0202(14) 0.0021(11) 0.0048(12) -0.0009(11)
C26 0.0201(15) 0.0179(13) 0.0202(14) 0.0036(11) 0.0048(12) 0.0006(11)
C27 0.0164(14) 0.0207(13) 0.0176(13) 0.0019(11) 0.0033(11) 0.0021(11)
C28 0.0263(16) 0.0179(14) 0.0177(14) 0.0009(11) 0.0073(12) 0.0022(11)
C29 0.0319(17) 0.0194(14) 0.0272(16) 0.0022(12) 0.0110(14) -0.0049(12)
C30 0.040(2) 0.0177(14) 0.0309(18) 0.0045(12) 0.0142(15) 0.0010(13)
C31 0.0241(17) 0.0344(18) 0.046(2) -0.0004(15) 0.0109(16) -0.0099(14)
C32 0.0154(15) 0.0303(16) 0.0308(17) 0.0049(13) 0.0045(13) 0.0030(12)
C33 0.0273(17) 0.0405(19) 0.0324(18) 0.0054(15) 0.0119(15) 0.0118(14)
C34 0.0266(18) 0.042(2) 0.0300(18) 0.0020(15) 0.0024(15) 0.0041(14)
C35 0.0183(16) 0.043(2) 0.057(2) 0.0136(18) 0.0098(16) 0.0039(14)
C36 0.0364(19) 0.0284(17) 0.0328(18) 0.0113(14) 0.0072(15) 0.0144(14)
F1 0.0498(13) 0.0479(13) 0.0389(12) -0.0063(10) 0.0209(10) 0.0199(10)
F2 0.070(3) 0.042(2) 0.043(2) -0.0174(16) 0.011(2) -0.019(2)
F3 0.032(3) 0.054(3) 0.0221(15) -0.0084(15) -0.008(2) 0.010(2)
F4 0.048(2) 0.056(2) 0.0268(18) -0.0156(19) 0.0071(15) 0.0105(19)
F2' 0.070(3) 0.042(2) 0.043(2) -0.0174(16) 0.011(2) -0.019(2)
F3' 0.032(3) 0.054(3) 0.0221(15) -0.0084(15) -0.008(2) 0.010(2)
F4' 0.048(2) 0.056(2) 0.0268(18) -0.0156(19) 0.0071(15) 0.0105(19)
F2" 0.070(3) 0.042(2) 0.043(2) -0.0174(16) 0.011(2) -0.019(2)
F3" 0.032(3) 0.054(3) 0.0221(15) -0.0084(15) -0.008(2) 0.010(2)
F4" 0.048(2) 0.056(2) 0.0268(18) -0.0156(19) 0.0071(15) 0.0105(19)

loop_
_atom_type_symbol
_atom_type_description
_atom_type_scat_dispersion_real
_atom_type_scat_dispersion_imag
_atom_type_scat_source
C C 0.0033 0.0016 'International Tables Vol C Tables 4.2.6.8 and 6.1.1.4'
H H 0.0000 0.0000 'International Tables Vol C Tables 4.2.6.8 and 6.1.1.4'
N N 0.0061 0.0033 'International Tables Vol C Tables 4.2.6.8 and 6.1.1.4'
F F 0.0171 0.0103 'International Tables Vol C Tables 4.2.6.8 and 6.1.1.4'
Ir Ir -1.4442 7.9887 'International Tables Vol C Tables 4.2.6.8 and 6.1.1.4'

loop_
_geom_angle_atom_site_label_1
_geom_angle_atom_site_label_2
_geom_angle_atom_site_label_3
_geom_angle
C27 Ir C1 97.55(12)
C27 Ir N1 176.87(10)
C1 Ir N1 79.41(11)
C27 Ir C28 77.31(12)
C1 Ir C28 93.02(11)
N1 Ir C28 102.00(11)
C27 Ir C19 77.12(11)
C1 Ir C19 88.36(11)
N1 Ir C19 103.42(11)
C28 Ir C19 154.36(12)
C27 Ir N3 106.70(10)
C1 Ir N3 155.75(11)
N1 Ir N3 76.35(9)
C28 Ir N3 92.59(10)
C19 Ir N3 96.60(10)
C7 N1 C10 120.6(2)
C7 N1 Ir 118.68(19)
C10 N1 Ir 120.73(19)
C10 N2 C9 116.4(2)
N4 N3 C11 109.9(2)
N4 N3 Ir 135.95(19)
C11 N3 Ir 114.13(18)
N3 N4 C13 105.5(2)
C19 N5 C20 110.9(3)
C19 N5 C31 123.9(3)
C20 N5 C31 125.2(3)
C19 N6 C21 110.6(2)
C19 N6 C22 116.7(2)
C21 N6 C22 132.5(3)
C28 N7 C29 111.0(2)
C28 N7 C26 116.5(2)
C29 N7 C26 132.5(3)
C28 N8 C30 110.8(3)
C28 N8 C36 124.4(3)
C30 N8 C36 124.7(3)
C2 C1 C6 116.9(3)
C2 C1 Ir 129.2(2)
C6 C1 Ir 113.8(2)
C3 C2 C1 119.6(3)
F1 C3 C2 117.9(3)
F1 C3 C4 118.0(3)
C2 C3 C4 124.1(3)
C5 C4 C3 117.8(3)
C4 C5 C6 120.2(3)
C5 C6 C1 121.3(3)
C5 C6 C7 122.5(3)
C1 C6 C7 116.2(2)
N1 C7 C8 117.9(3)
N1 C7 C6 111.7(2)
C8 C7 C6 130.3(3)
C7 C8 C9 118.5(3)
N2 C9 C8 122.4(3)
N2 C9 C15 114.6(2)
C8 C9 C15 123.0(3)
N2 C10 N1 124.1(3)
N2 C10 C11 124.0(3)
N1 C10 C11 111.9(2)
N3 C11 C12 109.0(3)
N3 C11 C10 116.8(2)
C12 C11 C10 134.1(3)
C13 C12 C11 102.9(3)
N4 C13 C12 112.7(3)
N4 C13 C14 119.0(3)
C12 C13 C14 128.3(3)
F4' C14 F3' 111.3(6)
F3 C14 F2 115.6(5)
F2" C14 F4" 112.7(9)
F2" C14 F3" 105.0(8)
F4" C14 F3" 102.4(7)
F3 C14 F4 104.1(5)
F2 C14 F4 96.6(5)
F4' C14 F2' 104.2(5)
F3' C14 F2' 98.9(5)
F4' C14 C13 117.5(4)
F3 C14 C13 117.7(4)
F3' C14 C13 115.1(4)
F2" C14 C13 111.7(7)
F2 C14 C13 111.4(4)
F4" C14 C13 111.2(5)
F3" C14 C13 113.4(5)
F4 C14 C13 108.6(3)
F2' C14 C13 107.3(4)
C18 C15 C17 110.9(3)
C18 C15 C9 109.9(3)
C17 C15 C9 112.4(3)
C18 C15 C16 108.5(4)
C17 C15 C16 107.5(3)
C9 C15 C16 107.5(3)
N5 C19 N6 104.4(2)
N5 C19 Ir 140.2(2)
N6 C19 Ir 115.07(19)
C21 C20 N5 107.6(3)
C20 C21 N6 106.5(3)
C23 C22 C27 122.5(3)
C23 C22 N6 127.7(3)
C27 C22 N6 109.7(2)
C22 C23 C24 118.8(3)
C25 C24 C23 119.5(3)
C25 C24 C32 121.8(3)
C23 C24 C32 118.8(3)
C26 C25 C24 119.3(3)
C27 C26 C25 122.2(3)
C27 C26 N7 110.3(2)
C25 C26 N7 127.5(3)
C26 C27 C22 117.7(3)
C26 C27 Ir 120.9(2)
C22 C27 Ir 121.4(2)
N8 C28 N7 104.4(2)
N8 C28 Ir 140.6(2)
N7 C28 Ir 115.04(19)
C30 C29 N7 106.1(3)
C29 C30 N8 107.7(3)
C35 C32 C34 107.7(3)
C35 C32 C24 112.5(3)
C34 C32 C24 109.4(3)
C35 C32 C33 108.7(3)
C34 C32 C33 109.8(3)
C24 C32 C33 108.7(3)

loop_
_geom_bond_atom_site_label_1
_geom_bond_atom_site_label_2
_geom_bond_distance
Ir C27 1.978(3)
Ir C1 2.022(3)
Ir N1 2.050(2)
Ir C28 2.051(3)
Ir C19 2.052(3)
Ir N3 2.134(2)
N1 C7 1.351(4)
N1 C10 1.351(4)
N2 C10 1.324(4)
N2 C9 1.357(4)
N3 N4 1.340(3)
N3 C11 1.374(4)
N4 C13 1.356(4)
N5 C19 1.344(4)
N5 C20 1.384(4)
N5 C31 1.451(4)
N6 C19 1.377(4)
N6 C21 1.382(4)
N6 C22 1.426(4)
N7 C28 1.374(4)
N7 C29 1.386(4)
N7 C26 1.426(3)
N8 C28 1.352(4)
N8 C30 1.383(4)
N8 C36 1.458(4)
C1 C2 1.398(4)
C1 C6 1.434(4)
C2 C3 1.374(4)
C3 F1 1.364(3)
C3 C4 1.381(5)
C4 C5 1.379(4)
C5 C6 1.400(4)
C6 C7 1.466(4)
C7 C8 1.389(4)
C8 C9 1.390(4)
C9 C15 1.533(4)
C10 C11 1.462(4)
C11 C12 1.387(4)
C12 C13 1.387(4)
C13 C14 1.481(4)
C14 F4' 1.261(6)
C14 F3 1.290(6)
C14 F3' 1.306(7)
C14 F2" 1.308(9)
C14 F2 1.323(6)
C14 F4" 1.339(8)
C14 F3" 1.358(8)
C14 F4 1.449(6)
C14 F2' 1.451(6)
C15 C18 1.510(5)
C15 C17 1.514(4)
C15 C16 1.542(5)
C20 C21 1.340(4)
C22 C23 1.382(4)
C22 C27 1.383(4)
C23 C24 1.410(4)
C24 C25 1.394(4)
C24 C32 1.536(4)
C25 C26 1.388(4)
C26 C27 1.380(4)
C29 C30 1.347(4)
C32 C35 1.532(4)
C32 C34 1.534(4)
C32 C33 1.536(4)
